data_2006765
loop_
_publ_author_name
'Andres E. Goeta'
'Graciela Punte'
'Blas E. Rivero'
'Luis Bruno Blanch'

_publ_section_title
;
 <i>N</i>-Methyl- and <i>N</i>-Ethylbenzhydrylamine Hydrochloride
;
_journal_issue 12
_journal_name_full 'Acta Crystallographica Section C'
_journal_page_first 1913
_journal_page_last 1916
_journal_paper_doi 10.1107/S0108270197011359
_journal_volume 53
_journal_year 1997
_chemical_formula_iupac 'C14 H16 N1+ ,  Cl-'
_chemical_formula_moiety 'C14 H15 N1 , H Cl'
_chemical_formula_sum 'C14 H16 Cl N'
_chemical_formula_weight 233.73
_chemical_melting_point 511.15
_chemical_name_systematic
;
N-methyl Benzhydrylamine Hydrochloride
;
_space_group_IT_number 19
_symmetry_cell_setting orthorhombic
_symmetry_space_group_name_Hall 'P 2ac 2ab'
_symmetry_space_group_name_H-M 'P 21 21 21'
_audit_creation_method SHELXL
_cell_angle_alpha 90.000
_cell_angle_beta 90.000
_cell_angle_gamma 90.000
_cell_formula_units_Z 4
_cell_length_a 8.9670(10)
_cell_length_b 9.160(2)
_cell_length_c 15.710(7)
_cell_measurement_reflns_used 22
_cell_measurement_temperature 295(2)
_cell_measurement_theta_max 8
_cell_measurement_theta_min 5
_cell_volume 1290.4(7)
_computing_cell_refinement 'CAD-4 Software'
_computing_data_collection 'CAD-4 Software (Enraf-Nonius, 1989)'
_computing_data_reduction 'MolEN (Fair, 1990)'
_computing_molecular_graphics 'SHELXTL (Sheldrick, 1995)'
_computing_publication_material SHELXTL
_computing_structure_refinement 'SHELXL93 (Sheldrick, 1993)'
_computing_structure_solution 'SHELXS86 (Sheldrick, 1990)'
_diffrn_ambient_temperature 295(2)
_diffrn_measurement_device_type 'Enraf-Nonius CAD-4'
_diffrn_measurement_method \w-2\q
_diffrn_radiation_monochromator graphite
_diffrn_radiation_source 'fine-focus sealed tube'
_diffrn_radiation_type 'Mo K\a'
_diffrn_radiation_wavelength 0.71073
_diffrn_reflns_av_R_equivalents 0.0000
_diffrn_reflns_av_sigmaI/netI 0.0413
_diffrn_reflns_limit_h_max 10
_diffrn_reflns_limit_h_min 0
_diffrn_reflns_limit_k_max 10
_diffrn_reflns_limit_k_min 0
_diffrn_reflns_limit_l_max 18
_diffrn_reflns_limit_l_min 0
_diffrn_reflns_number 1325
_diffrn_reflns_theta_max 25.0
_diffrn_reflns_theta_min 2.50
_diffrn_standards_decay_% 0
_diffrn_standards_interval_time 30
_diffrn_standards_number 1
_exptl_absorpt_coefficient_mu 0.269
_exptl_absorpt_correction_type none
_exptl_crystal_colour ' colourless '
_exptl_crystal_density_diffrn 1.20
_exptl_crystal_density_meas ?
_exptl_crystal_description ' triangular prism '
_exptl_crystal_F_000 496
_exptl_crystal_size_max 0.35
_exptl_crystal_size_mid 0.30
_exptl_crystal_size_min 0.25
_refine_diff_density_max 0.19
_refine_diff_density_min -0.19
_refine_ls_abs_structure_details ' '
_refine_ls_abs_structure_Flack 0.03(15)
_refine_ls_extinction_method none
_refine_ls_goodness_of_fit_all 1.081
_refine_ls_goodness_of_fit_obs 1.048
_refine_ls_hydrogen_treatment 'see text below'
_refine_ls_matrix_type full
_refine_ls_number_parameters 166
_refine_ls_number_reflns 1319
_refine_ls_number_restraints 0
_refine_ls_restrained_S_all 1.081
_refine_ls_restrained_S_obs 1.048
_refine_ls_R_factor_all 0.0645
_refine_ls_R_factor_gt 0.0367
_refine_ls_shift/esd_max 0.000
_refine_ls_shift/esd_mean 0.000
_refine_ls_structure_factor_coef Fsqd
_refine_ls_weighting_details 'w = 1/[\s^2^(Fo^2^)+(0.0406P)^2^+0.2396P] where P=(Fo^2^+2Fc^2^)/3''
_refine_ls_weighting_scheme calc
_refine_ls_wR_factor_all 0.0996
_refine_ls_wR_factor_obs .0818
_reflns_number_gt 986
_reflns_number_total 1319
_reflns_threshold_expression F>4\s(F)
_cod_data_source_file bm1158.cif
_cod_data_source_block MBH
_cod_depositor_comments
;
The following automatic conversions were performed:

'_chemical_melting_point' value '238.0_C' was changed to '511.15' -
it was converted from degrees Celsius(C) to Kelvins(K).

Automatic conversion script
Id: cif_fix_values 1646 2011-03-28 12:23:43Z adriana 

The following automatic conversions were performed:

'_chemical_melting_point' value '238.0_C' was changed to '511.15' -
it was converted from degrees Celsius(C) to Kelvins(K).

Automatic conversion script
Id: cif_fix_values 1715 2011-07-08 13:25:40Z adriana 

The following automatic conversions were performed:

'_exptl_crystal_density_meas' value 'not measured' was changed to '?'
- the value is perceived as not measured.

Automatic conversion script
Id: cif_fix_values 3008 2015-01-20 13:52:24Z robertas 

The following automatic conversions were performed:

'_refine_ls_weighting_scheme' value '
w = 1/[\s^2^(Fo^2^)+(0.0406P)^2^+0.2396P] where P=(Fo^2^+2Fc^2^)/3''
was changed to 'calc'. New tag '_refine_ls_weighting_details' was
created. The value of the new tag was set to 'w =
1/[\s^2^(Fo^2^)+(0.0406P)^2^+0.2396P] where P=(Fo^2^+2Fc^2^)/3''.

Automatic conversion script
Id: cif_fix_values 3143 2015-03-26 13:38:13Z robertas 
;
_cod_original_sg_symbol_H-M 'P    21   21   21   '
_cod_original_formula_sum ' C14 H16 Cl1 N1 '
_cod_database_code 2006765

loop_
_symmetry_equiv_pos_as_xyz
'x, y, z'
'-x+1/2, -y, z+1/2'
'-x, y+1/2, -z+1/2'
'x+1/2, -y+1/2, -z'

loop_
_atom_site_aniso_label
_atom_site_aniso_U_11
_atom_site_aniso_U_22
_atom_site_aniso_U_33
_atom_site_aniso_U_12
_atom_site_aniso_U_13
_atom_site_aniso_U_23
Cl1 .0692(7) .0416(5) .0685(6) -.0170(5) -.0074(6) -.0010(6)
N1 .043(2) .039(2) .039(2) .005(2) -.004(2) .001(2)
C1 .045(2) .055(3) .058(2) -.003(2) .000(2) .005(2)
C2 .061(3) .061(3) .074(3) .007(3) -.015(3) .005(3)
C3 .047(3) .072(3) .085(3) .010(2) -.013(3) -.027(3)
C4 .040(2) .082(4) .085(4) -.007(2) .012(3) -.022(3)
C5 .051(2) .054(2) .053(2) -.009(2) .012(2) -.004(2)
C6 .039(2) .038(2) .042(2) -.003(2) .001(2) -.007(2)
C7 .042(2) .033(2) .042(2) -.005(2) .000(2) -.002(2)
C8 .042(2) .031(2) .042(2) .004(2) -.003(2) -.002(2)
C9 .056(3) .037(2) .054(2) .001(2) -.005(2) -.004(2)
C10 .066(3) .044(2) .063(3) .012(2) -.016(2) -.021(2)
C11 .064(3) .066(3) .049(2) .022(3) -.003(2) -.018(2)
C12 .057(3) .060(3) .058(3) .008(2) .008(2) -.003(2)
C13 .051(2) .041(2) .050(2) .006(2) .008(2) -.007(2)
C14 .060(2) .072(3) .042(2) .009(2) .000(2) -.019(2)

loop_
_atom_site_label
_atom_site_fract_x
_atom_site_fract_y
_atom_site_fract_z
_atom_site_U_iso_or_equiv
_atom_site_thermal_displace_type
_atom_site_calc_flag
_atom_site_refinement_flags
_atom_site_occupancy
_atom_site_disorder_group
_atom_site_type_symbol
Cl1 .05871(13) .66679(11) .83335(7) .0597(3) Uani d . 1 . Cl
N1 .1639(4) .9471(4) .7417(2) .0403(8) Uani d . 1 . N
H1N .123(5) .872(5) .777(3) .064(13) Uiso d . 1 . H
H2N .085(4) 1.006(4) .723(2) .050(12) Uiso d . 1 . H
C1 .4038(4) .8743(4) .8839(3) .0524(10) Uani d . 1 . C
H1 .3142(4) .8421(4) .9071(3) .063 Uiso calc R 1 . H
C2 .5370(5) .8153(5) .9124(3) .0653(12) Uani d . 1 . C
H2 .5363(5) .7438(5) .9544(3) .078 Uiso calc R 1 . H
C3 .6702(5) .8619(5) .8788(3) .0682(14) Uani d . 1 . C
H3 .7595(5) .8218(5) .8977(3) .082 Uiso calc R 1 . H
C4 .6702(5) .9679(6) .8174(3) .0691(14) Uani d . 1 . C
H4 .7602(5) 1.0009(6) .7950(3) .083 Uiso calc R 1 . H
C5 .5371(4) 1.0262(5) .7883(3) .0528(11) Uani d . 1 . C
H5 .5380(4) 1.0971(5) .7459(3) .063 Uiso calc R 1 . H
C6 .4028(4) .9796(4) .8220(2) .0398(9) Uani d . 1 . C
C7 .2596(4) 1.0522(4) .7918(2) .0389(9) Uani d . 1 . C
H7 .2882(4) 1.1314(4) .7531(2) .047 Uiso calc R 1 . H
C8 .1701(4) 1.1200(4) .8634(2) .0385(9) Uani d . 1 . C
C9 .1892(5) 1.2670(4) .8797(3) .0489(10) Uani d . 1 . C
H9 .2501(5) 1.3225(4) .8443(3) .059 Uiso calc R 1 . H
C10 .1184(5) 1.3326(5) .9483(3) .0576(11) Uani d . 1 . C
H10 .1334(5) 1.4312(5) .9593(3) .069 Uiso calc R 1 . H
C11 .0269(5) 1.2526(6) .9995(3) .0598(12) Uani d . 1 . C
H11 -.0203(5) 1.2967(6) 1.0455(3) .072 Uiso calc R 1 . H
C12 .0043(5) 1.1067(5) .9831(3) .0581(12) Uani d . 1 . C
H12 -.0593(5) 1.0524(5) 1.0176(3) .070 Uiso calc R 1 . H
C13 .0763(4) 1.0407(4) .9152(2) .0473(10) Uani d . 1 . C
H13 .0611(4) .9419(4) .9045(2) .057 Uiso calc R 1 . H
C14 .2367(5) .8894(5) .6638(2) .0581(11) Uani d . 1 . C
H141 .3303(17) .845(3) .6787(4) .087 Uiso calc R 1 . H
H142 .254(3) .9680(7) .6245(8) .087 Uiso calc R 1 . H
H143 .1733(16) .818(2) .6378(11) .087 Uiso calc R 1 . H

loop_
_atom_type_symbol
_atom_type_description
_atom_type_scat_dispersion_real
_atom_type_scat_dispersion_imag
_atom_type_scat_source
C C 0.0033 0.0016 'International Tables Vol C Tables 4.2.6.8 and 6.1.1.4'
H H 0.0000 0.0000 'International Tables Vol C Tables 4.2.6.8 and 6.1.1.4'
N N 0.0061 0.0033 'International Tables Vol C Tables 4.2.6.8 and 6.1.1.4'
Cl Cl 0.1484 0.1585 'International Tables Vol C Tables 4.2.6.8 and 6.1.1.4'

loop_
_geom_angle_atom_site_label_1
_geom_angle_atom_site_label_2
_geom_angle_atom_site_label_3
_geom_angle
_geom_angle_publ_flag
C14 N1 C7 114.0(3) yes
N1 C7 C6 111.3(3) yes
N1 C7 C8 110.3(3) yes
C6 C7 C8 113.2(3) yes
C1 C6 C5 118.9(4) no
C1 C6 C7 122.3(3) no
C5 C6 C7 118.7(3) no
C14 N1 H1N 113.(2) no
C7 N1 H1N 112.(3) no
C14 N1 H2N 106.(2) no
C7 N1 H2N 103.(2) no
H1N N1 H2N 108.(3) no
C8 C13 C12 120.6(4) no
C8 C13 H13 119.7(2) no
C12 C13 H13 119.7(3) no
C13 C8 C9 118.7(4) no
C13 C8 C7 123.1(3) no
C9 C8 C7 118.1(4) no
N1 C7 H7 107.2(2) no
C8 C7 H7 107.2(2) no
C6 C7 H7 107.2(2) no
C8 C9 C10 120.6(4) no
C8 C9 H9 119.7(3) no
C10 C9 H9 119.7(3) no
C6 C5 C4 120.4(4) no
C6 C5 H5 119.8(2) no
C4 C5 H5 119.8(3) no
C11 C12 C13 119.9(5) no
C11 C12 H12 120.0(3) no
C13 C12 H12 120.0(3) no
N1 C14 H143 109.5(2) no
N1 C14 H141 109.5(2) no
H143 C14 H141 109.5 no
N1 C14 H142 109.5(2) no
H143 C14 H142 109.5 no
H141 C14 H142 109.5 no
C11 C10 C9 120.1(4) no
C11 C10 H10 120.0(3) no
C9 C10 H10 120.0(3) no
C3 C4 C5 120.4(4) no
C3 C4 H4 119.8(3) no
C5 C4 H4 119.8(3) no
C6 C1 C2 120.6(4) no
C6 C1 H1 119.7(2) no
C2 C1 H1 119.7(3) no
C4 C3 C2 119.4(4) no
C4 C3 H3 120.3(3) no
C2 C3 H3 120.3(3) no
C3 C2 C1 120.3(4) no
C3 C2 H2 119.8(3) no
C1 C2 H2 119.8(3) no
C10 C11 C12 120.0(4) no
C10 C11 H11 120.0(3) no
C12 C11 H11 120.0(3) no

loop_
_geom_bond_atom_site_label_1
_geom_bond_atom_site_label_2
_geom_bond_site_symmetry_2
_geom_bond_distance
_geom_bond_publ_flag
N1 C14 . 1.484(5) yes
N1 C7 . 1.512(5) yes
N1 H2N . .94(4) no
N1 H1N . .95(4) no
C1 C6 . 1.370(5) no
C1 C2 . 1.386(5) no
C1 H1 . .93 no
C2 C3 . 1.373(6) no
C2 H2 . .93 no
C3 C4 . 1.370(7) no
C3 H3 . .93 no
C4 C5 . 1.385(6) no
C4 H4 . .93 no
C5 C6 . 1.384(5) no
C5 H5 . .93 no
C6 C7 . 1.522(5) yes
C7 C8 . 1.515(5) yes
C7 H7 . .98 no
C8 C9 . 1.381(5) no
C8 C13 . 1.377(5) no
C9 C10 . 1.387(5) no
C9 H9 . .93 no
C10 C11 . 1.363(6) no
C10 H10 . .93 no
C11 C12 . 1.376(6) no
C11 H11 . .93 ?
C12 C13 . 1.386(5) no
C12 H12 . .93 no
C13 H13 . .93 no
C14 H141 . .96 no
C14 H142 . .96 no
C14 H143 . .96 no

loop_
_geom_hbond_atom_site_label_D
_geom_hbond_atom_site_label_H
_geom_hbond_atom_site_label_A
_geom_hbond_site_symmetry_A
_geom_hbond_distance_DH
_geom_hbond_distance_HA
_geom_hbond_distance_DA
_geom_hbond_angle_DHA
N1 H1N Cl1 1_555 .95(4) 2.16(4) 3.091(4) 166(3)
N1 H2N Cl1 3_556 .94(4) 2.15(4) 3.070(3) 168(3)

loop_
_geom_torsion_atom_site_label_1
_geom_torsion_atom_site_label_2
_geom_torsion_atom_site_label_3
_geom_torsion_atom_site_label_4
_geom_torsion
_geom_torsion_publ_flag
C12 C13 C8 C9 -1.0(6) no
C12 C13 C8 C7 175.9(3) no
C14 N1 C7 C8 172.8(3) no
C14 N1 C7 C6 -60.7(4) no
C13 C8 C7 N1 44.1(5) no
C9 C8 C7 N1 -139.0(4) no
C13 C8 C7 C6 -81.4(4) no
C9 C8 C7 C6 95.5(4) no
C1 C6 C7 N1 -70.0(5) no
C5 C6 C7 N1 112.8(4) no
C1 C6 C7 C8 54.9(5) no
C5 C6 C7 C8 -122.2(4) no
C13 C8 C9 C10 1.7(6) no
C7 C8 C9 C10 -175.3(3) no
C1 C6 C5 C4 -0.5(6) no
C7 C6 C5 C4 176.7(4) no
C8 C13 C12 C11 -0.3(6) no
C8 C9 C10 C11 -1.2(6) no
C6 C5 C4 C3 1.0(7) no
C5 C6 C1 C2 0.0(6) no
C7 C6 C1 C2 -177.1(4) no
C5 C4 C3 C2 -0.9(7) no
C4 C3 C2 C1 0.4(7) no
C6 C1 C2 C3 0.0(7) no
C9 C10 C11 C12 -0.1(7) no
C13 C12 C11 C10 0.9(7) no

loop_
_cod_related_entry_id
_cod_related_entry_database
_cod_related_entry_code
1 ChemSpider 2293191
